data_2008481
loop_
_publ_author_name
'Zhang, Qianfeng'
'Xin, Xinquan'
'Hong, Maochun'
'Cao, Rong'
'S.Shanmuga Sundara Raj'
'Hoong-Kun Fun'

_publ_section_title
;
 A W--Ag--Se cluster compound:
 (\m~3~-bromo)(\m~3~-tetraselenidotungstide)tris(triphenylphosphinesilver)
 ethanol solvate, [(\m~3~-Br)(\m~3~-WSe~4~)(AgPPh~3~)~3~]^.^EtOH
;
_journal_issue 5
_journal_name_full 'Acta Crystallographica Section C'
_journal_page_first 726
_journal_page_last 728
_journal_paper_doi 10.1107/S0108270199000207
_journal_volume 55
_journal_year 1999
_chemical_formula_iupac '[Ag3 W Br Se4 (C18 H15 P)3], C2 H6 O'
_chemical_formula_moiety 'C54 H45 Ag3 Br P3 Se4 W: C2H5OH'
_chemical_formula_sum 'C56 H51 Ag3 Br O P3 Se4 W'
_chemical_formula_weight 1736.09
_chemical_name_systematic
;
A W-Ag-Se Cluster Compound,
(\m~3~-bromine)(\m~3~-tetraselenidotungstide)tris(triphenylphosphinesilver)-
ethanol [(\m~3~-Br)(\m~3~-WSe~4~)(AgPPh~3~)~3~]^.^EtOH
;
_space_group_IT_number 2
_symmetry_cell_setting triclinic
_symmetry_space_group_name_Hall '-P 1'
_symmetry_space_group_name_H-M 'P -1'
_audit_creation_method SHELXL-97
_cell_angle_alpha 75.440(10)
_cell_angle_beta 88.710(10)
_cell_angle_gamma 63.800(10)
_cell_formula_units_Z 2
_cell_length_a 12.3360(10)
_cell_length_b 13.4470(10)
_cell_length_c 20.0240(10)
_cell_measurement_reflns_used 7012
_cell_measurement_temperature 293(2)
_cell_measurement_theta_max 33.23
_cell_measurement_theta_min 2.95
_cell_volume 2869.6(5)
_computing_cell_refinement 'SAINT (Siemens, 1996b)'
_computing_data_collection 'SMART (Siemens, 1996a)'
_computing_data_reduction SAINT
_computing_molecular_graphics SHELXTL
_computing_publication_material 'SHELXTL and PARST (Nardelli, 1995)'
_computing_structure_refinement SHELXTL
_computing_structure_solution 'SHELXTL (Sheldrick, 1997)'
_diffrn_ambient_temperature 293(2)
_diffrn_measurement_device 'Siemens SMART CCD area-detector'
_diffrn_measurement_method \w
_diffrn_radiation_monochromator graphite
_diffrn_radiation_source 'fine-focus sealed tube'
_diffrn_radiation_type MoK\a
_diffrn_radiation_wavelength 0.71073
_diffrn_reflns_av_R_equivalents 0.025
_diffrn_reflns_av_sigmaI/netI 0.0475
_diffrn_reflns_limit_h_max 16
_diffrn_reflns_limit_h_min -15
_diffrn_reflns_limit_k_max 17
_diffrn_reflns_limit_k_min -16
_diffrn_reflns_limit_l_max 26
_diffrn_reflns_limit_l_min 0
_diffrn_reflns_number 18940
_diffrn_reflns_theta_max 27.5
_diffrn_reflns_theta_min 2.95
_exptl_absorpt_coefficient_mu 6.360
_exptl_absorpt_correction_T_max 0.131
_exptl_absorpt_correction_T_min 0.064
_exptl_absorpt_correction_type 'empirical (SADABS; Sheldrick, 1996)'
_exptl_crystal_colour red
_exptl_crystal_density_diffrn 2.009
_exptl_crystal_density_method 'not measured'
_exptl_crystal_description block
_exptl_crystal_F_000 1652
_exptl_crystal_size_max 0.52
_exptl_crystal_size_mid 0.36
_exptl_crystal_size_min 0.32
_refine_diff_density_max 1.346
_refine_diff_density_min -2.128
_refine_ls_extinction_method none
_refine_ls_goodness_of_fit_ref 1.038
_refine_ls_hydrogen_treatment constr
_refine_ls_matrix_type full
_refine_ls_number_parameters 622
_refine_ls_number_reflns 12806
_refine_ls_number_restraints 0
_refine_ls_restrained_S_all 1.038
_refine_ls_R_factor_all 0.055
_refine_ls_R_factor_gt 0.041
_refine_ls_shift/su_max 0.001
_refine_ls_shift/su_mean 0.000
_refine_ls_structure_factor_coef Fsqd
_refine_ls_weighting_details 'calc w = 1/[\s^2^(Fo^2^)+(0.0410P)^2^+8.4051P] where P = (Fo^2^+2Fc^2^)/3'
_refine_ls_weighting_scheme calc
_refine_ls_wR_factor_ref 0.107
_reflns_number_gt 10443
_reflns_number_total 12806
_reflns_threshold_expression I>2\s(I)
_cod_data_source_file na1390.cif
_cod_data_source_block 9806m
_cod_original_cell_volume 2869.7(2)
_cod_database_code 2008481
_cod_database_fobs_code 2008481

loop_
_symmetry_equiv_pos_as_xyz
'x, y, z'
'-x, -y, -z'

loop_
_atom_site_label
_atom_site_fract_x
_atom_site_fract_y
_atom_site_fract_z
_atom_site_U_iso_or_equiv
_atom_site_adp_type
_atom_site_calc_flag
_atom_site_refinement_flags
_atom_site_occupancy
_atom_site_disorder_assembly
_atom_site_disorder_group
_atom_site_type_symbol
W1 .603225(19) .525786(18) .148765(12) .03393(7) Uani d . 1 . . W
Ag1 .75782(5) .56198(5) .24497(3) .05482(14) Uani d . 1 . . Ag
Ag2 .86634(5) .35040(4) .15663(3) .05929(15) Uani d . 1 . . Ag
Ag3 .67398(7) .33961(5) .28253(3) .06754(17) Uani d . 1 . . Ag
Se1 .75720(5) .58042(5) .11058(3) .04085(13) Uani d . 1 . . Se
Se2 .54394(5) .56537(5) .25699(3) .04588(15) Uani d . 1 . . Se
Se3 .66205(6) .32989(5) .15313(3) .04662(15) Uani d . 1 . . Se
Se4 .43959(7) .63414(7) .06917(5) .0713(2) Uani d . 1 . . Se
Br1 .91933(8) .32055(7) .30674(5) .0732(2) Uani d . 1 . . Br
P1 1.05241(14) .23552(12) .11365(8) .0411(3) Uani d . 1 . . P
P2 .82656(13) .66978(13) .29603(8) .0373(3) Uani d . 1 . . P
P3 .65001(16) .21332(14) .38424(8) .0446(3) Uani d . 1 . . P
C1 1.1444(5) .0900(5) .1684(3) .0413(13) Uani d . 1 . . C
C2 1.2135(7) -.0023(6) .1407(4) .0620(19) Uani d . 1 . . C
H2A 1.2115 .0087 .0929 .074 Uiso calc R 1 . . H
C3 1.2850(8) -.1103(6) .1850(5) .074(2) Uani d . 1 . . C
H3A 1.3312 -.1711 .1663 .089 Uiso calc R 1 . . H
C4 1.2887(7) -.1288(6) .2549(4) .067(2) Uani d . 1 . . C
H4A 1.3377 -.2016 .2836 .080 Uiso calc R 1 . . H
C5 1.2201(8) -.0398(7) .2834(4) .069(2) Uani d . 1 . . C
H5A 1.2225 -.0520 .3313 .083 Uiso calc R 1 . . H
C6 1.1469(7) .0688(6) .2395(4) .0552(16) Uani d . 1 . . C
H6A 1.0985 .1282 .2586 .066 Uiso calc R 1 . . H
C7 1.1563(6) .3002(5) .0978(3) .0455(13) Uani d . 1 . . C
C8 1.1085(7) .4197(6) .0811(4) .0583(17) Uani d . 1 . . C
H8A 1.0253 .4640 .0801 .070 Uiso calc R 1 . . H
C9 1.1829(8) .4738(7) .0660(4) .0651(19) Uani d . 1 . . C
H9A 1.1495 .5537 .0539 .078 Uiso calc R 1 . . H
C10 1.3049(8) .4087(7) .0692(4) .064(2) Uani d . 1 . . C
H10A 1.3552 .4447 .0616 .077 Uiso calc R 1 . . H
C11 1.3554(7) .2912(8) .0835(4) .071(2) Uani d . 1 . . C
H11A 1.4386 .2483 .0832 .085 Uiso calc R 1 . . H
C12 1.2815(6) .2369(6) .0984(4) .065(2) Uani d . 1 . . C
H12A 1.3159 .1570 .1088 .078 Uiso calc R 1 . . H
C13 1.0257(6) .2118(5) .0307(3) .0472(14) Uani d . 1 . . C
C14 1.0990(8) .2152(7) -.0226(4) .070(2) Uani d . 1 . . C
H14A 1.1625 .2331 -.0177 .084 Uiso calc R 1 . . H
C15 1.0772(11) .1918(10) -.0831(5) .093(3) Uani d . 1 . . C
H15A 1.1263 .1936 -.1189 .112 Uiso calc R 1 . . H
C16 .9827(11) .1659(9) -.0900(5) .095(3) Uani d . 1 . . C
H16A .9685 .1497 -.1305 .114 Uiso calc R 1 . . H
C17 .9104(9) .1636(9) -.0388(6) .088(3) Uani d . 1 . . C
H17A .8466 .1463 -.0443 .106 Uiso calc R 1 . . H
C18 .9306(7) .1871(7) .0225(5) .067(2) Uani d . 1 . . C
H18A .8801 .1861 .0576 .080 Uiso calc R 1 . . H
C19 .9836(5) .6401(5) .2847(3) .0400(12) Uani d . 1 . . C
C20 1.0444(6) .6802(6) .3213(3) .0528(16) Uani d . 1 . . C
H20A 1.0057 .7197 .3536 .063 Uiso calc R 1 . . H
C21 1.1612(7) .6610(8) .3092(5) .075(2) Uani d . 1 . . C
H21A 1.2008 .6887 .3330 .090 Uiso calc R 1 . . H
C22 1.2206(7) .6010(9) .2621(5) .086(3) Uani d . 1 . . C
H22A 1.2992 .5894 .2537 .103 Uiso calc R 1 . . H
C23 1.1633(7) .5588(8) .2278(5) .082(3) Uani d . 1 . . C
H23A 1.2039 .5167 .1970 .099 Uiso calc R 1 . . H
C24 1.0435(6) .5788(7) .2389(4) .0600(18) Uani d . 1 . . C
H24A 1.0047 .5504 .2151 .072 Uiso calc R 1 . . H
C25 .8212(5) .6463(5) .3898(3) .0398(12) Uani d . 1 . . C
C26 .8554(6) .5341(6) .4291(3) .0520(15) Uani d . 1 . . C
H26A .8766 .4754 .4074 .062 Uiso calc R 1 . . H
C27 .8581(7) .5095(7) .5017(4) .066(2) Uani d . 1 . . C
H27A .8836 .4340 .5280 .080 Uiso calc R 1 . . H
C28 .8234(7) .5956(8) .5337(4) .067(2) Uani d . 1 . . C
H28A .8252 .5785 .5818 .081 Uiso calc R 1 . . H
C29 .7858(8) .7072(8) .4954(4) .069(2) Uani d . 1 . . C
H29A .7601 .7660 .5173 .082 Uiso calc R 1 . . H
C30 .7862(7) .7327(6) .4232(4) .0554(16) Uani d . 1 . . C
H30A .7627 .8082 .3975 .066 Uiso calc R 1 . . H
C31 .7363(6) .8259(5) .2614(3) .0470(14) Uani d . 1 . . C
C32 .6107(7) .8663(7) .2562(4) .070(2) Uani d . 1 . . C
H32A .5774 .8148 .2672 .084 Uiso calc R 1 . . H
C33 .5358(9) .9838(9) .2347(5) .090(3) Uani d . 1 . . C
H33A .4520 1.0111 .2321 .109 Uiso calc R 1 . . H
C34 .5840(11) 1.0603(8) .2172(5) .097(4) Uani d . 1 . . C
H34A .5328 1.1389 .2032 .116 Uiso calc R 1 . . H
C35 .7088(10) 1.0205(7) .2202(5) .089(3) Uani d . 1 . . C
H35A .7418 1.0719 .2074 .106 Uiso calc R 1 . . H
C36 .7841(7) .9028(6) .2427(4) .0631(19) Uani d . 1 . . C
H36A .8679 .8758 .2450 .076 Uiso calc R 1 . . H
C37 .6127(6) .2752(5) .4578(3) .0438(13) Uani d . 1 . . C
C38 .6716(6) .3367(6) .4704(3) .0499(15) Uani d . 1 . . C
H38A .7261 .3478 .4402 .060 Uiso calc R 1 . . H
C39 .6508(7) .3817(7) .5268(4) .0623(18) Uani d . 1 . . C
H39A .6916 .4221 .5349 .075 Uiso calc R 1 . . H
C40 .5682(7) .3661(7) .5715(4) .064(2) Uani d . 1 . . C
H40A .5539 .3959 .6098 .077 Uiso calc R 1 . . H
C41 .5083(7) .3074(7) .5593(4) .0633(19) Uani d . 1 . . C
H41A .4524 .2983 .5891 .076 Uiso calc R 1 . . H
C42 .5296(6) .2608(6) .5032(4) .0561(16) Uani d . 1 . . C
H42A .4887 .2201 .4957 .067 Uiso calc R 1 . . H
C43 .5262(6) .1777(6) .3723(3) .0482(14) Uani d . 1 . . C
C44 .5310(8) .0708(7) .4021(4) .0651(19) Uani d . 1 . . C
H44A .6013 .0114 .4284 .078 Uiso calc R 1 . . H
C45 .4306(10) .0525(9) .3927(5) .086(3) Uani d . 1 . . C
H45A .4338 -.0192 .4129 .103 Uiso calc R 1 . . H
C46 .3262(9) .1403(10) .3536(5) .085(3) Uani d . 1 . . C
H46A .2594 .1275 .3475 .101 Uiso calc R 1 . . H
C47 .3205(9) .2454(9) .3238(5) .085(3) Uani d . 1 . . C
H47A .2493 .3045 .2983 .102 Uiso calc R 1 . . H
C48 .4210(8) .2647(7) .3315(4) .073(2) Uani d . 1 . . C
H48A .4179 .3357 .3095 .088 Uiso calc R 1 . . H
C49 .7846(6) .0769(6) .4184(4) .0521(15) Uani d . 1 . . C
C50 .8091(7) .0143(6) .4882(4) .067(2) Uani d . 1 . . C
H50A .7552 .0425 .5198 .081 Uiso calc R 1 . . H
C51 .9116(9) -.0883(8) .5105(6) .089(3) Uani d . 1 . . C
H51A .9252 -.1296 .5569 .107 Uiso calc R 1 . . H
C52 .9932(9) -.1306(8) .4666(8) .103(4) Uani d . 1 . . C
H52A 1.0626 -.2001 .4827 .123 Uiso calc R 1 . . H
C53 .9729(8) -.0701(9) .3981(8) .100(4) Uani d . 1 . . C
H53A 1.0300 -.0993 .3681 .121 Uiso calc R 1 . . H
C54 .8677(7) .0354(7) .3715(5) .070(2) Uani d . 1 . . C
H54A .8544 .0754 .3248 .084 Uiso calc R 1 . . H
C56 1.426(4) .032(5) -.057(3) .28(3) Uani d . 1 . . C
H56A 1.4665 -.0018 -.0929 .338 Uiso d R 1 . . H
H56B 1.3496 .0945 -.0782 .338 Uiso d R 1 . . H
C55 1.489(5) .085(2) -.041(3) .261(17) Uani d . 1 . . C
H55A 1.4965 .1394 -.0802 .391 Uiso d R 1 . . H
H55B 1.4498 .1236 -.0067 .391 Uiso d R 1 . . H
H55C 1.5690 .0254 -.0216 .391 Uiso d R 1 . . H
O1 1.403(2) -.040(2) -.0167(14) .261(14) Uani d . 1 . . O
H1A 1.3613 -.0592 -.0391 .392 Uiso d R 1 . . H

loop_
_atom_site_aniso_label
_atom_site_aniso_U_11
_atom_site_aniso_U_22
_atom_site_aniso_U_33
_atom_site_aniso_U_12
_atom_site_aniso_U_13
_atom_site_aniso_U_23
W1 .03009(11) .03209(11) .03975(12) -.01418(8) .00161(8) -.00938(9)
Ag1 .0576(3) .0728(3) .0605(3) -.0447(3) .0125(2) -.0332(3)
Ag2 .0447(3) .0426(3) .0878(4) -.0140(2) .0227(3) -.0248(3)
Ag3 .1073(5) .0529(3) .0472(3) -.0433(3) .0252(3) -.0091(2)
Se1 .0418(3) .0376(3) .0426(3) -.0207(2) .0085(2) -.0051(2)
Se2 .0375(3) .0506(3) .0572(4) -.0206(3) .0195(3) -.0271(3)
Se3 .0569(4) .0400(3) .0542(4) -.0282(3) .0081(3) -.0194(3)
Se4 .0504(4) .0670(5) .0791(5) -.0179(4) -.0252(4) -.0039(4)
Br1 .0778(5) .0590(4) .0715(5) -.0203(4) .0074(4) -.0184(4)
P1 .0368(7) .0321(7) .0474(8) -.0090(6) .0059(6) -.0117(6)
P2 .0374(7) .0395(7) .0410(8) -.0219(6) .0025(6) -.0118(6)
P3 .0542(9) .0398(8) .0393(8) -.0234(7) .0095(7) -.0062(6)
C1 .040(3) .035(3) .047(3) -.014(2) .006(2) -.013(2)
C2 .069(5) .042(4) .057(4) -.008(3) .004(3) -.014(3)
C3 .083(6) .036(4) .077(6) -.003(4) .000(4) -.016(3)
C4 .071(5) .040(4) .074(5) -.019(3) -.001(4) -.001(3)
C5 .080(5) .061(5) .050(4) -.025(4) -.006(4) -.001(3)
C6 .061(4) .045(3) .050(4) -.015(3) .002(3) -.014(3)
C7 .043(3) .043(3) .046(3) -.017(3) .006(3) -.010(3)
C8 .053(4) .042(3) .080(5) -.020(3) .015(3) -.019(3)
C9 .080(5) .055(4) .069(5) -.037(4) .018(4) -.020(4)
C10 .081(5) .078(5) .057(4) -.058(5) .009(4) -.016(4)
C11 .051(4) .076(5) .076(5) -.029(4) -.002(4) .000(4)
C12 .042(4) .050(4) .084(5) -.013(3) -.003(3) -.001(4)
C13 .043(3) .034(3) .050(4) -.007(2) -.002(3) -.009(3)
C14 .079(5) .079(5) .052(4) -.035(4) .008(4) -.018(4)
C15 .111(8) .114(8) .051(5) -.048(7) .005(5) -.021(5)
C16 .112(8) .094(7) .066(6) -.030(6) -.018(6) -.026(5)
C17 .072(6) .105(8) .097(7) -.037(5) -.009(5) -.044(6)
C18 .053(4) .074(5) .080(5) -.027(4) .004(4) -.036(4)
C19 .038(3) .043(3) .041(3) -.023(2) .001(2) -.005(2)
C20 .058(4) .064(4) .045(3) -.039(3) -.003(3) -.008(3)
C21 .056(5) .097(6) .077(5) -.051(5) -.018(4) .001(5)
C22 .037(4) .117(8) .094(7) -.039(5) .005(4) -.004(6)
C23 .049(4) .097(7) .095(7) -.023(4) .021(4) -.035(5)
C24 .047(4) .071(5) .069(5) -.028(3) .009(3) -.028(4)
C25 .040(3) .043(3) .044(3) -.026(3) .007(2) -.011(2)
C26 .057(4) .054(4) .050(4) -.031(3) .009(3) -.012(3)
C27 .071(5) .071(5) .052(4) -.038(4) .001(4) .003(4)
C28 .070(5) .093(6) .046(4) -.046(5) .012(3) -.013(4)
C29 .081(5) .082(6) .057(4) -.041(5) .020(4) -.037(4)
C30 .065(4) .057(4) .054(4) -.034(3) .013(3) -.019(3)
C31 .054(4) .042(3) .040(3) -.019(3) .000(3) -.008(3)
C32 .049(4) .060(5) .083(6) -.016(3) .005(4) -.006(4)
C33 .065(5) .072(6) .092(7) -.002(5) -.010(5) -.004(5)
C34 .113(8) .049(5) .082(6) .006(5) -.027(6) -.019(4)
C35 .116(8) .045(4) .096(7) -.036(5) -.032(6) -.001(4)
C36 .064(5) .043(4) .080(5) -.027(3) -.011(4) -.005(3)
C37 .046(3) .037(3) .040(3) -.013(3) .006(2) -.007(2)
C38 .049(4) .052(4) .047(3) -.024(3) .008(3) -.008(3)
C39 .071(5) .069(5) .055(4) -.036(4) .000(4) -.022(4)
C40 .062(4) .072(5) .043(4) -.013(4) .003(3) -.020(3)
C41 .060(4) .079(5) .049(4) -.030(4) .020(3) -.020(4)
C42 .052(4) .064(4) .058(4) -.031(3) .013(3) -.017(3)
C43 .058(4) .050(4) .041(3) -.028(3) .004(3) -.012(3)
C44 .078(5) .061(4) .061(4) -.039(4) -.003(4) -.009(4)
C45 .106(8) .081(6) .088(6) -.061(6) .005(6) -.019(5)
C46 .084(7) .116(8) .086(6) -.066(6) .012(5) -.042(6)
C47 .070(6) .099(7) .078(6) -.034(5) -.014(5) -.018(5)
C48 .071(5) .059(5) .074(5) -.024(4) -.016(4) .001(4)
C49 .049(4) .045(3) .067(4) -.023(3) .006(3) -.019(3)
C50 .063(5) .050(4) .076(5) -.019(3) -.004(4) -.005(4)
C51 .079(6) .052(5) .116(8) -.022(5) -.029(6) -.001(5)
C52 .060(6) .045(5) .186(13) -.015(4) -.026(7) -.017(7)
C53 .060(5) .068(6) .195(14) -.027(5) .032(7) -.076(8)
C54 .064(5) .067(5) .096(6) -.032(4) .026(4) -.045(5)
C56 .25(4) .28(6) .22(4) .00(3) -.09(3) -.13(4)
C55 .28(5) .13(2) .27(4) -.04(3) .08(3) .00(3)
O1 .23(2) .194(18) .18(2) .048(15) .07(2) -.034(13)

loop_
_atom_type_symbol
_atom_type_description
_atom_type_scat_dispersion_real
_atom_type_scat_dispersion_imag
_atom_type_scat_source
C C 0.0033 0.0016 'International Tables Vol C Tables 4.2.6.8 and 6.1.1.4'
H H 0.0000 0.0000 'International Tables Vol C Tables 4.2.6.8 and 6.1.1.4'
O O 0.0106 0.0060 'International Tables Vol C Tables 4.2.6.8 and 6.1.1.4'
P P 0.1023 0.0942 'International Tables Vol C Tables 4.2.6.8 and 6.1.1.4'
Se Se -0.0929 2.2259 'International Tables Vol C Tables 4.2.6.8 and 6.1.1.4'
Ag Ag -0.8971 1.1015 'International Tables Vol C Tables 4.2.6.8 and 6.1.1.4'
W W -0.8490 6.8722 'International Tables Vol C Tables 4.2.6.8 and 6.1.1.4'
Br Br -0.2901 2.4595 'International Tables Vol C Tables 4.2.6.8 and 6.1.1.4'

loop_
_geom_angle_atom_site_label_1
_geom_angle_atom_site_label_2
_geom_angle_atom_site_label_3
_geom_angle_site_symmetry_3
_geom_angle
_geom_angle_publ_flag
Se4 W1 Se1 . 107.20(3) y
Se4 W1 Se3 . 106.95(3) y
Se1 W1 Se3 . 111.66(2) y
Se4 W1 Se2 . 107.70(3) y
Se1 W1 Se2 . 111.20(2) y
Se3 W1 Se2 . 111.84(2) y
Se4 W1 Ag3 . 138.11(3) ?
Se1 W1 Ag3 . 114.68(2) ?
Se3 W1 Ag3 . 57.30(2) ?
Se2 W1 Ag3 . 57.53(2) ?
Se4 W1 Ag1 . 138.10(3) ?
Se1 W1 Ag1 . 57.341(18) ?
Se3 W1 Ag1 . 114.95(2) ?
Se2 W1 Ag1 . 56.889(18) ?
Ag3 W1 Ag1 . 70.892(18) ?
Se4 W1 Ag2 . 138.90(3) ?
Se1 W1 Ag2 . 57.894(18) ?
Se3 W1 Ag2 . 57.285(19) ?
Se2 W1 Ag2 . 113.40(2) ?
Ag3 W1 Ag2 . 69.588(18) ?
Ag1 W1 Ag2 . 70.245(17) ?
P2 Ag1 Se2 . 124.41(4) ?
P2 Ag1 Se1 . 121.25(4) ?
Se2 Ag1 Se1 . 96.31(2) ?
P2 Ag1 Br1 . 106.78(5) ?
Se2 Ag1 Br1 . 101.59(3) y
Se1 Ag1 Br1 . 103.34(3) y
P2 Ag1 W1 . 156.48(4) ?
Se2 Ag1 W1 . 49.498(16) ?
Se1 Ag1 W1 . 49.104(16) ?
Br1 Ag1 W1 . 96.69(2) ?
P1 Ag2 Se3 . 125.45(5) ?
P1 Ag2 Se1 . 121.21(5) ?
Se3 Ag2 Se1 . 94.91(2) ?
P1 Ag2 Br1 . 108.26(5) ?
Se3 Ag2 Br1 . 102.80(3) y
Se1 Ag2 Br1 . 100.38(3) y
P1 Ag2 W1 . 156.98(5) ?
Se3 Ag2 W1 . 48.938(16) ?
Se1 Ag2 W1 . 48.541(15) ?
Br1 Ag2 W1 . 94.51(2) ?
P3 Ag3 Se3 . 127.14(5) ?
P3 Ag3 Se2 . 120.28(5) ?
Se3 Ag3 Se2 . 96.63(3) ?
P3 Ag3 Br1 . 105.53(5) ?
Se3 Ag3 Br1 . 103.72(3) y
Se2 Ag3 Br1 . 99.49(3) y
P3 Ag3 W1 . 158.38(5) ?
Se3 Ag3 W1 . 49.453(17) ?
Se2 Ag3 W1 . 49.425(17) ?
Br1 Ag3 W1 . 95.50(2) ?
W1 Se1 Ag1 . 73.555(19) ?
W1 Se1 Ag2 . 73.56(2) ?
Ag1 Se1 Ag2 . 81.60(2) ?
W1 Se2 Ag1 . 73.61(2) ?
W1 Se2 Ag3 . 73.05(2) ?
Ag1 Se2 Ag3 . 82.73(3) ?
W1 Se3 Ag3 . 73.25(2) ?
W1 Se3 Ag2 . 73.78(2) ?
Ag3 Se3 Ag2 . 81.13(3) ?
Ag1 Br1 Ag3 . 72.89(2) ?
Ag1 Br1 Ag2 . 72.43(2) ?
Ag3 Br1 Ag2 . 70.83(3) ?
C7 P1 C1 . 104.7(3) ?
C7 P1 C13 . 104.9(3) ?
C1 P1 C13 . 103.3(3) ?
C7 P1 Ag2 . 113.7(2) ?
C1 P1 Ag2 . 116.4(2) ?
C13 P1 Ag2 . 112.6(2) ?
C19 P2 C25 . 103.4(3) ?
C19 P2 C31 . 106.0(3) ?
C25 P2 C31 . 103.8(3) ?
C19 P2 Ag1 . 114.1(2) ?
C25 P2 Ag1 . 115.46(18) ?
C31 P2 Ag1 . 112.9(2) ?
C37 P3 C49 . 103.7(3) ?
C37 P3 C43 . 103.7(3) ?
C49 P3 C43 . 106.4(3) ?
C37 P3 Ag3 . 113.2(2) ?
C49 P3 Ag3 . 115.0(2) ?
C43 P3 Ag3 . 113.8(2) ?
C6 C1 C2 . 118.1(6) ?
C6 C1 P1 . 119.6(4) ?
C2 C1 P1 . 122.3(5) ?
C3 C2 C1 . 119.7(7) ?
C4 C3 C2 . 121.3(7) ?
C3 C4 C5 . 120.1(7) ?
C4 C5 C6 . 119.1(7) ?
C1 C6 C5 . 121.6(6) ?
C8 C7 C12 . 117.6(6) ?
C8 C7 P1 . 118.8(5) ?
C12 C7 P1 . 123.6(5) ?
C9 C8 C7 . 121.3(7) ?
C10 C9 C8 . 119.3(7) ?
C9 C10 C11 . 121.4(7) ?
C10 C11 C12 . 119.5(8) ?
C11 C12 C7 . 121.0(7) ?
C18 C13 C14 . 119.7(7) ?
C18 C13 P1 . 117.8(6) ?
C14 C13 P1 . 122.5(6) ?
C15 C14 C13 . 119.9(9) ?
C16 C15 C14 . 119.7(10) ?
C17 C16 C15 . 120.8(9) ?
C16 C17 C18 . 120.4(9) ?
C13 C18 C17 . 119.6(8) ?
C24 C19 C20 . 119.2(6) ?
C24 C19 P2 . 119.5(5) ?
C20 C19 P2 . 121.3(5) ?
C21 C20 C19 . 119.9(7) ?
C20 C21 C22 . 120.7(7) ?
C23 C22 C21 . 119.7(7) ?
C22 C23 C24 . 120.3(8) ?
C19 C24 C23 . 120.1(7) ?
C30 C25 C26 . 118.9(6) ?
C30 C25 P2 . 124.1(5) ?
C26 C25 P2 . 117.0(5) ?
C25 C26 C27 . 119.8(7) ?
C28 C27 C26 . 120.5(7) ?
C27 C28 C29 . 120.2(7) ?
C28 C29 C30 . 120.0(7) ?
C25 C30 C29 . 120.5(7) ?
C36 C31 C32 . 119.6(6) ?
C36 C31 P2 . 124.7(5) ?
C32 C31 P2 . 115.7(5) ?
C33 C32 C31 . 119.3(8) ?
C34 C33 C32 . 120.8(9) ?
C33 C34 C35 . 120.1(8) ?
C34 C35 C36 . 119.3(9) ?
C31 C36 C35 . 120.9(8) ?
C38 C37 C42 . 118.5(6) ?
C38 C37 P3 . 118.5(5) ?
C42 C37 P3 . 123.0(5) ?
C39 C38 C37 . 121.2(7) ?
C38 C39 C40 . 119.4(7) ?
C41 C40 C39 . 120.2(7) ?
C40 C41 C42 . 120.9(7) ?
C41 C42 C37 . 119.9(7) ?
C44 C43 C48 . 119.1(7) ?
C44 C43 P3 . 123.7(6) ?
C48 C43 P3 . 117.2(6) ?
C43 C44 C45 . 120.0(8) ?
C46 C45 C44 . 120.2(9) ?
C47 C46 C45 . 120.4(9) ?
C46 C47 C48 . 120.2(9) ?
C47 C48 C43 . 120.1(8) ?
C50 C49 C54 . 119.4(7) ?
C50 C49 P3 . 123.5(6) ?
C54 C49 P3 . 117.1(6) ?
C51 C50 C49 . 120.6(9) ?
C52 C51 C50 . 121.4(10) ?
C51 C52 C53 . 119.3(9) ?
C52 C53 C54 . 122.1(10) ?
C49 C54 C53 . 117.1(9) ?
O1 C56 C55 . 127(5) ?
C56 C55 O1 2_855 130(4) ?
C56 O1 C55 2_855 98(3) ?

loop_
_geom_bond_atom_site_label_1
_geom_bond_atom_site_label_2
_geom_bond_site_symmetry_2
_geom_bond_distance
_geom_bond_publ_flag
W1 Se4 . 2.2630(10) y
W1 Se1 . 2.3700(10) y
W1 Se3 . 2.3820(10) y
W1 Se2 . 2.3830(10) y
W1 Ag3 . 3.0010(10) y
W1 Ag1 . 3.0070(10) y
W1 Ag2 . 3.0330(10) y
Ag1 P2 . 2.395(2) ?
Ag1 Se2 . 2.6250(10) y
Ag1 Se1 . 2.6400(10) y
Ag1 Br1 . 2.9010(10) y
Ag2 P1 . 2.418(2) ?
Ag2 Se3 . 2.6580(10) y
Ag2 Se1 . 2.6790(10) y
Ag2 Br1 . 2.9790(10) y
Ag3 P3 . 2.408(2) ?
Ag3 Se3 . 2.6380(10) y
Ag3 Se2 . 2.6470(10) y
Ag3 Br1 . 2.9630(10) y
P1 C7 . 1.823(7) ?
P1 C1 . 1.826(6) ?
P1 C13 . 1.832(7) ?
P2 C19 . 1.819(6) ?
P2 C25 . 1.829(6) ?
P2 C31 . 1.835(6) ?
P3 C37 . 1.822(6) ?
P3 C49 . 1.822(7) ?
P3 C43 . 1.827(7) ?
C1 C6 . 1.378(9) ?
C1 C2 . 1.402(8) ?
C2 C3 . 1.388(10) ?
C3 C4 . 1.357(12) ?
C4 C5 . 1.378(11) ?
C5 C6 . 1.395(10) ?
C7 C8 . 1.394(9) ?
C7 C12 . 1.395(9) ?
C8 C9 . 1.389(10) ?
C9 C10 . 1.360(11) ?
C10 C11 . 1.371(11) ?
C11 C12 . 1.386(11) ?
C13 C18 . 1.376(10) ?
C13 C14 . 1.387(10) ?
C14 C15 . 1.386(12) ?
C15 C16 . 1.374(15) ?
C16 C17 . 1.349(15) ?
C17 C18 . 1.394(12) ?
C19 C24 . 1.371(9) ?
C19 C20 . 1.402(8) ?
C20 C21 . 1.374(10) ?
C21 C22 . 1.381(13) ?
C22 C23 . 1.364(13) ?
C23 C24 . 1.404(10) ?
C25 C30 . 1.385(9) ?
C25 C26 . 1.389(9) ?
C26 C27 . 1.405(10) ?
C27 C28 . 1.364(11) ?
C28 C29 . 1.371(12) ?
C29 C30 . 1.399(10) ?
C31 C36 . 1.375(10) ?
C31 C32 . 1.394(10) ?
C32 C33 . 1.387(12) ?
C33 C34 . 1.372(15) ?
C34 C35 . 1.386(15) ?
C35 C36 . 1.390(11) ?
C37 C38 . 1.385(9) ?
C37 C42 . 1.401(9) ?
C38 C39 . 1.380(10) ?
C39 C40 . 1.391(11) ?
C40 C41 . 1.359(11) ?
C41 C42 . 1.386(10) ?
C43 C44 . 1.385(10) ?
C43 C48 . 1.396(10) ?
C44 C45 . 1.390(12) ?
C45 C46 . 1.380(14) ?
C46 C47 . 1.358(14) ?
C47 C48 . 1.394(13) ?
C49 C50 . 1.399(11) ?
C49 C54 . 1.401(10) ?
C50 C51 . 1.370(11) ?
C51 C52 . 1.347(16) ?
C52 C53 . 1.372(17) ?
C53 C54 . 1.417(13) ?
C56 O1 . 1.22(8) ?
C56 C55 . 1.36(4) ?
C55 O1 2_855 1.57(6) ?
O1 C55 2_855 1.57(6) ?
